data_4100568
loop_
_publ_author_name
'Russell P. Hughes'
'Roman B. Laritchev'
'Jian Yuan'
'James A. Golen'
'Adam N. Rucker'
'Arnold L. Rheingold'

_publ_section_title
;
A Simple Route to Difluorocarbene and Perfluoroalkylidene Complexes of
Iridium
;
_journal_name_full 'Journal of the American Chemical Society'
_journal_page_first 15020
_journal_page_last 15021
_journal_paper_doi 10.1021/ja055166k
_journal_volume 127
_journal_year 2005
_chemical_formula_sum 'C14 H24 F2 Ir P'
_chemical_formula_weight 453.50
_space_group_IT_number 62
_space_group_name_Hall '-P 2ac 2n'
_space_group_name_H-M_alt 'P n m a'
_symmetry_cell_setting orthorhombic
_symmetry_space_group_name_Hall '-P 2ac 2n'
_symmetry_space_group_name_H-M 'P n m a'
_cell_angle_alpha 90.00
_cell_angle_beta 90.00
_cell_angle_gamma 90.00
_cell_formula_units_Z 4
_cell_length_a 16.115(5)
_cell_length_b 11.761(3)
_cell_length_c 8.482(3)
_cell_measurement_temperature 100(2)
_cell_volume 1607.6(8)
_diffrn_ambient_temperature 100(2)
_exptl_crystal_density_diffrn 1.874
_cod_depositor_comments
;
The following automatic conversions were performed:
'_symmetry_cell_setting' value 'Orthorhombic' changed to 'orthorhombic'
according to '/home/saulius/struct/CIF-dictionaries/cif_core.dic'
dictionary named 'cif_core.dic' version 2.4.1 from 2010-06-29.

Automatic conversion script
Id: cif_fix_enum 1527 2010-12-29 10:47:43Z saulius 
;
_cod_database_code 4100568

loop_
_symmetry_equiv_pos_as_xyz
'x, y, z'
'-x+1/2, -y, z+1/2'
'-x, y+1/2, -z'
'x+1/2, -y+1/2, -z+1/2'
'-x, -y, -z'
'x-1/2, y, -z-1/2'
'x, -y-1/2, z'
'-x-1/2, y-1/2, z-1/2'

loop_
_atom_site_label
_atom_site_type_symbol
_atom_site_fract_x
_atom_site_fract_y
_atom_site_fract_z
_atom_site_U_iso_or_equiv
_atom_site_adp_type
_atom_site_occupancy
_atom_site_symmetry_multiplicity
_atom_site_calc_flag
_atom_site_refinement_flags
_atom_site_disorder_assembly
_atom_site_disorder_group
Ir1 Ir 0.24579(2) 0.2500 0.95637(4) 0.0251(3) Uani 1 2 d S . .
P1 P 0.11704(14) 0.2500 0.8583(3) 0.0226(6) Uani 1 2 d S . .
F1 F 0.2441(4) 0.2500 1.2871(10) 0.108(5) Uani 1 2 d S . .
F2 F 0.1214(4) 0.2500 1.2069(7) 0.062(2) Uani 1 2 d S . .
C1 C 0.2013(7) 0.2500 1.1579(13) 0.046(3) Uani 1 2 d S . .
C2 C 0.0511(5) 0.1307(8) 0.9076(10) 0.048(2) Uani 1 1 d . . .
H2A H -0.0034 0.1407 0.8579 0.071 Uiso 1 1 calc R . .
H2B H 0.0443 0.1265 1.0223 0.071 Uiso 1 1 calc R . .
H2C H 0.0765 0.0602 0.8693 0.071 Uiso 1 1 calc R . .
C3 C 0.1085(6) 0.2500 0.6443(11) 0.032(3) Uani 1 2 d S . .
H3A H 0.0498 0.2500 0.6141 0.048 Uiso 1 2 calc SR . .
H3B H 0.1356 0.1820 0.6018 0.048 Uiso 0.50 1 calc PR . .
C5 C 0.3812(6) 0.2500 0.9949(13) 0.043(3) Uani 1 2 d S . .
C6 C 0.3623(4) 0.1526(7) 0.9019(10) 0.0372(19) Uani 1 1 d . . .
C7 C 0.3310(4) 0.1915(6) 0.7567(8) 0.0298(16) Uani 1 1 d . . .
C10 C 0.4233(8) 0.2500 1.1536(14) 0.081(6) Uani 1 2 d S . .
H10A H 0.4836 0.2500 1.1391 0.121 Uiso 1 2 calc SR . .
H10B H 0.4068 0.1820 1.2125 0.121 Uiso 0.50 1 calc PR . .
C11 C 0.3796(6) 0.0309(9) 0.9453(13) 0.073(4) Uani 1 1 d . . .
H11A H 0.4348 0.0093 0.9073 0.109 Uiso 1 1 calc R . .
H11B H 0.3378 -0.0184 0.8966 0.109 Uiso 1 1 calc R . .
H11C H 0.3774 0.0224 1.0601 0.109 Uiso 1 1 calc R . .
C12 C 0.3101(5) 0.1141(9) 0.6178(10) 0.051(2) Uani 1 1 d . . .
H12A H 0.3594 0.1042 0.5517 0.077 Uiso 1 1 calc R . .
H12B H 0.2656 0.1485 0.5553 0.077 Uiso 1 1 calc R . .
H12C H 0.2919 0.0399 0.6573 0.077 Uiso 1 1 calc R . .

loop_
_atom_site_aniso_label
_atom_site_aniso_U_11
_atom_site_aniso_U_22
_atom_site_aniso_U_33
_atom_site_aniso_U_23
_atom_site_aniso_U_13
_atom_site_aniso_U_12
Ir1 0.0161(3) 0.0475(4) 0.0117(3) 0.000 -0.00051(14) 0.000
P1 0.0161(12) 0.0348(15) 0.0169(13) 0.000 -0.0007(10) 0.000
F1 0.036(5) 0.271(17) 0.017(4) 0.000 -0.003(3) 0.000
F2 0.037(4) 0.133(7) 0.016(3) 0.000 0.010(3) 0.000
C1 0.027(6) 0.094(10) 0.018(6) 0.000 -0.002(5) 0.000
C2 0.032(4) 0.067(6) 0.044(5) 0.013(5) -0.007(4) -0.015(4)
C3 0.029(6) 0.052(7) 0.015(5) 0.000 -0.011(4) 0.000
C5 0.013(5) 0.101(11) 0.014(5) 0.000 -0.004(4) 0.000
C6 0.016(3) 0.048(5) 0.047(5) 0.019(4) 0.008(3) 0.005(3)
C7 0.020(3) 0.052(4) 0.016(3) -0.005(3) 0.004(3) 0.003(3)
C10 0.032(7) 0.191(19) 0.019(7) 0.000 -0.006(5) 0.000
C11 0.041(6) 0.074(7) 0.103(9) 0.052(7) 0.005(5) 0.013(5)
C12 0.035(4) 0.075(6) 0.043(5) -0.024(5) 0.003(4) 0.000(4)

loop_
_geom_bond_atom_site_label_1
_geom_bond_atom_site_label_2
_geom_bond_distance
_geom_bond_site_symmetry_2
_geom_bond_publ_flag
Ir1 C1 1.854(11) . ?
Ir1 C5 2.206(10) . ?
Ir1 P1 2.235(2) . ?
Ir1 C6 2.248(7) 7_565 ?
Ir1 C6 2.248(7) . ?
Ir1 C7 2.286(6) . ?
Ir1 C7 2.286(6) 7_565 ?
P1 C2 1.809(8) . ?
P1 C2 1.809(8) 7_565 ?
P1 C3 1.820(9) . ?
F1 C1 1.295(14) . ?
F2 C1 1.352(13) . ?
C5 C6 1.423(11) . ?
C5 C6 1.423(11) 7_565 ?
C5 C10 1.508(15) . ?
C6 C7 1.408(10) . ?
C6 C11 1.504(12) . ?
C7 C7 1.377(15) 7_565 ?
C7 C12 1.526(10) . ?
